data_4119886
loop_
_publ_author_name
'Miguel Clemente-Le\'on'
'Eugenio Coronado'
'Maurici L\'opez-Jord\`a'
'Jo\~ao C. Waerenborgh'
'C\'edric Desplanches'
'Hongfeng Wang'
'Jean-Fran\,cois L\'etard'
'Andreas Hauser'
'Antoine Tissot'

_publ_section_title
;
 Stimuli Responsive Hybrid Magnets: Tuning the Photoinduced Spin-Crossover
 in Fe(III) Complexes Inserted into Layered Magnets
;
_journal_name_full 'Journal of the American Chemical Society'
_journal_page_first 8655
_journal_page_last 8667
_journal_paper_doi 10.1021/ja402674x
_journal_volume 135
_journal_year 2013
_chemical_formula_sum 'C27 H25 Cl3 Cr Fe Mn N4 O14'
_chemical_formula_weight 898.65
_chemical_name_systematic
;
 ?
;
_space_group_IT_number 14
_symmetry_cell_setting monoclinic
_symmetry_space_group_name_Hall '-P 2ybc'
_symmetry_space_group_name_H-M 'P 1 21/c 1'
_atom_sites_solution_hydrogens geom
_atom_sites_solution_primary direct
_atom_sites_solution_secondary difmap
_audit_creation_method SHELXL-97
_cell_angle_alpha 90.00
_cell_angle_beta 111.136(12)
_cell_angle_gamma 90.00
_cell_formula_units_Z 4
_cell_length_a 11.7374(14)
_cell_length_b 31.670(3)
_cell_length_c 9.5800(9)
_cell_measurement_reflns_used 3000
_cell_measurement_temperature 120(2)
_cell_measurement_theta_max 28.2997
_cell_measurement_theta_min 2.9806
_cell_volume 3321.5(7)
_computing_structure_refinement 'SHELXL-97 (Sheldrick, 1997)'
_diffrn_ambient_temperature 120(2)
_diffrn_detector_area_resol_mean 16.0267
_diffrn_measured_fraction_theta_full 0.998
_diffrn_measured_fraction_theta_max 0.997
_diffrn_measurement_device_type 'SuperNova, Single source at offset), Sapphire3'
_diffrn_measurement_method '\w scan'
_diffrn_radiation_monochromator mirror
_diffrn_radiation_source 'SuperNova (Mo) x-ray Source'
_diffrn_radiation_type 'Mo K\a'
_diffrn_radiation_wavelength 0.7107
_diffrn_reflns_av_R_equivalents 0.1888
_diffrn_reflns_av_sigmaI/netI 0.3330
_diffrn_reflns_limit_h_max 15
_diffrn_reflns_limit_h_min -15
_diffrn_reflns_limit_k_max 42
_diffrn_reflns_limit_k_min -42
_diffrn_reflns_limit_l_max 12
_diffrn_reflns_limit_l_min -12
_diffrn_reflns_number 53248
_diffrn_reflns_theta_full 25.00
_diffrn_reflns_theta_max 28.36
_diffrn_reflns_theta_min 2.99
_exptl_absorpt_coefficient_mu 1.443
_exptl_absorpt_correction_T_max 0.9580
_exptl_absorpt_correction_T_min 0.8691
_exptl_absorpt_correction_type multi-scan
_exptl_absorpt_process_details
;
CrysAlisPro, Oxford Diffraction Ltd.,
Version 1.171.33.66 (release 28-04-2010 CrysAlis171 .NET)
(compiled Apr 28 2010,14:27:37)
empirical absorption correction using spherical harmonics,
 implemented in SCALE3 ABSPACK scaling algorithm.
;
_exptl_crystal_colour black
_exptl_crystal_density_diffrn 1.797
_exptl_crystal_description prism
_exptl_crystal_F_000 1812
_exptl_crystal_size_max 0.10
_exptl_crystal_size_mid 0.05
_exptl_crystal_size_min 0.03
_refine_diff_density_max 0.660
_refine_diff_density_min -0.608
_refine_diff_density_rms 0.093
_refine_ls_extinction_method none
_refine_ls_goodness_of_fit_ref 0.638
_refine_ls_hydrogen_treatment constr
_refine_ls_matrix_type full
_refine_ls_number_parameters 325
_refine_ls_number_reflns 8291
_refine_ls_number_restraints 0
_refine_ls_restrained_S_all 0.638
_refine_ls_R_factor_all 0.1589
_refine_ls_R_factor_gt 0.0481
_refine_ls_shift/su_max 0.001
_refine_ls_shift/su_mean 0.000
_refine_ls_structure_factor_coef Fsqd
_refine_ls_weighting_details 'calc w=1/[\s^2^(Fo^2^)+(0.0165P)^2^+0.0000P] where P=(Fo^2^+2Fc^2^)/3'
_refine_ls_weighting_scheme calc
_refine_ls_wR_factor_gt 0.0701
_refine_ls_wR_factor_ref 0.0813
_reflns_number_gt 2839
_reflns_number_total 8291
_reflns_threshold_expression >2sigma(I)
_cod_data_source_file ja402674x_si_005.cif
_cod_data_source_block new
_cod_original_cell_volume 3321.5(6)
_cod_database_code 4119886

loop_
_symmetry_equiv_pos_as_xyz
'x, y, z'
'-x, y+1/2, -z+1/2'
'-x, -y, -z'
'x, -y-1/2, z-1/2'

loop_
_atom_site_label
_atom_site_type_symbol
_atom_site_fract_x
_atom_site_fract_y
_atom_site_fract_z
_atom_site_U_iso_or_equiv
_atom_site_adp_type
_atom_site_occupancy
_atom_site_symmetry_multiplicity
_atom_site_calc_flag
_atom_site_refinement_flags
_atom_site_disorder_group
C1 C 0.9155(5) 0.05963(17) 1.1111(6) 0.0298(14) Uiso 1 1 d . .
C2 C 0.8715(5) 0.03703(15) 1.2066(5) 0.0307(14) Uiso 1 1 d . .
H2 H 0.7925 0.0431 1.2076 0.037 Uiso 1 1 calc R .
C3 C 0.9423(5) 0.00559(16) 1.3008(5) 0.0329(15) Uiso 1 1 d . .
H3 H 0.9105 -0.0101 1.3629 0.040 Uiso 1 1 calc R .
C4 C 1.0592(5) -0.00266(16) 1.3035(5) 0.0333(14) Uiso 1 1 d . .
H4 H 1.1093 -0.0228 1.3716 0.040 Uiso 1 1 calc R .
C5 C 1.1024(5) 0.01865(15) 1.2061(5) 0.0282(14) Uiso 1 1 d . .
H5 H 1.1813 0.0123 1.2057 0.034 Uiso 1 1 calc R .
C6 C 1.0313(5) 0.04944(15) 1.1084(5) 0.0250(13) Uiso 1 1 d . .
C7 C 1.0799(5) 0.06843(16) 1.0062(5) 0.0271(13) Uiso 1 1 d . .
H7 H 1.1563 0.0584 1.0065 0.033 Uiso 1 1 calc R .
C8 C 1.0841(5) 0.11374(15) 0.8126(5) 0.0315(14) Uiso 1 1 d . .
H8A H 1.0538 0.0978 0.7175 0.038 Uiso 1 1 calc R .
H8B H 1.1737 0.1101 0.8580 0.038 Uiso 1 1 calc R .
C9 C 1.0529(5) 0.16006(15) 0.7835(5) 0.0288(14) Uiso 1 1 d . .
H9A H 1.1057 0.1770 0.8691 0.035 Uiso 1 1 calc R .
H9B H 1.0681 0.1692 0.6929 0.035 Uiso 1 1 calc R .
C10 C 0.8307(5) 0.16039(17) 0.6109(6) 0.0416(16) Uiso 1 1 d . .
H10A H 0.7620 0.1803 0.5939 0.050 Uiso 1 1 calc R .
H10B H 0.8681 0.1663 0.5354 0.050 Uiso 1 1 calc R .
C11 C 0.7843(5) 0.11764(16) 0.5916(5) 0.0378(15) Uiso 1 1 d . .
H11A H 0.8445 0.0986 0.5736 0.045 Uiso 1 1 calc R .
H11B H 0.7076 0.1163 0.5031 0.045 Uiso 1 1 calc R .
C12 C 0.6388(5) 0.10996(17) 0.7335(6) 0.0404(16) Uiso 1 1 d . .
H12A H 0.6237 0.0886 0.8004 0.048 Uiso 1 1 calc R .
H12B H 0.5760 0.1063 0.6324 0.048 Uiso 1 1 calc R .
C13 C 0.6289(5) 0.15282(17) 0.7898(5) 0.0408(16) Uiso 1 1 d . .
H13A H 0.6167 0.1740 0.7097 0.049 Uiso 1 1 calc R .
H13B H 0.5588 0.1543 0.8239 0.049 Uiso 1 1 calc R .
C14 C 0.7407(5) 0.18299(15) 1.0251(5) 0.0257(13) Uiso 1 1 d . .
H14 H 0.6625 0.1919 1.0219 0.031 Uiso 1 1 calc R .
C15 C 0.8423(5) 0.19546(14) 1.1514(5) 0.0204(12) Uiso 1 1 d . .
C16 C 0.8231(5) 0.21993(14) 1.2633(5) 0.0245(13) Uiso 1 1 d . .
H16 H 0.7420 0.2257 1.2573 0.029 Uiso 1 1 calc R .
C17 C 0.9211(5) 0.23586(15) 1.3831(5) 0.0310(14) Uiso 1 1 d . .
H17 H 0.9074 0.2519 1.4593 0.037 Uiso 1 1 calc R .
C18 C 1.0382(5) 0.22798(15) 1.3892(5) 0.0295(14) Uiso 1 1 d . .
H18 H 1.1054 0.2390 1.4701 0.035 Uiso 1 1 calc R .
C19 C 1.0602(5) 0.20423(15) 1.2796(5) 0.0263(13) Uiso 1 1 d . .
H19 H 1.1418 0.2001 1.2848 0.032 Uiso 1 1 calc R .
C20 C 0.9639(5) 0.18638(15) 1.1619(5) 0.0226(13) Uiso 1 1 d . .
C21 C 0.4808(4) 0.26214(14) 0.9936(5) 0.0131(11) Uiso 1 1 d . .
C22 C 0.3625(5) 0.23924(15) 0.9001(6) 0.0186(12) Uiso 1 1 d . .
C23 C 0.5106(4) 0.12691(16) 1.1962(5) 0.0143(11) Uiso 1 1 d . .
C24 C 0.3925(5) 0.12276(16) 1.2314(5) 0.0178(12) Uiso 1 1 d . .
C25 C 0.5629(4) -0.00912(15) 1.0485(5) 0.0173(12) Uiso 1 1 d . .
C26 C 0.4443(4) -0.01362(15) 1.4578(5) 0.0167(12) Uiso 1 1 d . .
N1 N 1.0268(4) 0.09823(12) 0.9137(4) 0.0254(11) Uani 1 1 d . .
N2 N 0.9225(4) 0.16731(13) 0.7621(4) 0.0304(12) Uani 1 1 d . .
H2A H 0.9151 0.1952 0.7883 0.036 Uiso 1 1 calc R .
N3 N 0.7605(4) 0.10321(12) 0.7268(4) 0.0277(11) Uani 1 1 d . .
H3A H 0.7745 0.0743 0.7345 0.033 Uiso 1 1 calc R .
N4 N 0.7438(4) 0.16100(13) 0.9153(4) 0.0271(11) Uani 1 1 d . .
O1 O 0.8434(3) 0.08960(11) 1.0274(3) 0.0315(10) Uani 1 1 d . .
O2 O 0.9920(3) 0.16234(10) 1.0664(3) 0.0275(9) Uani 1 1 d . .
O3 O 0.5271(3) 0.28650(10) 0.9258(3) 0.0231(8) Uani 1 1 d . .
O4 O 0.3209(3) 0.24712(9) 0.7629(3) 0.0202(8) Uani 1 1 d . .
O5 O 0.5222(3) 0.25506(9) 1.1320(3) 0.0195(8) Uani 1 1 d . .
O6 O 0.3191(3) 0.21436(9) 0.9703(3) 0.0216(8) Uani 1 1 d . .
O7 O 0.5369(3) 0.16314(10) 1.1672(3) 0.0210(8) Uani 1 1 d . .
O8 O 0.3357(3) 0.15578(10) 1.2344(3) 0.0226(9) Uani 1 1 d . .
O9 O 0.5672(3) 0.09343(10) 1.1968(3) 0.0216(9) Uani 1 1 d . .
O10 O 0.3649(3) 0.08610(10) 1.2603(3) 0.0190(9) Uani 1 1 d . .
O11 O 0.6001(3) -0.00030(9) 1.1861(3) 0.0201(9) Uani 1 1 d . .
O12 O 0.6173(3) -0.03096(9) 0.9837(3) 0.0206(8) Uani 1 1 d . .
O13 O 0.4000(3) -0.00844(9) 1.3185(3) 0.0203(8) Uani 1 1 d . .
O14 O 0.4091(3) -0.03974(9) 1.5308(3) 0.0207(9) Uani 1 1 d . .
C1S C 0.2337(5) 0.11191(15) 1.4939(5) 0.0250(13) Uiso 1 1 d . .
H1S H 0.2553 0.1118 1.4020 0.030 Uiso 1 1 calc R .
Cl1 Cl 0.07400(13) 0.10840(4) 1.43819(13) 0.0310(4) Uani 1 1 d . .
Cl2 Cl 0.28872(13) 0.15925(4) 1.59234(14) 0.0339(4) Uani 1 1 d . .
Cl3 Cl 0.30315(14) 0.06851(4) 1.60323(15) 0.0386(4) Uani 1 1 d . .
Cr1 Cr 0.42281(7) 0.20951(2) 1.19671(7) 0.01550(19) Uani 0.50 1 d P 1
Mn1 Mn 0.42281(7) 0.20951(2) 1.19671(7) 0.01550(19) Uani 0.50 1 d P 2
Cr2 Cr 0.48393(8) 0.03960(2) 1.24172(8) 0.0153(2) Uani 0.50 1 d P 3
Mn2 Mn 0.48393(8) 0.03960(2) 1.24172(8) 0.0153(2) Uani 0.50 1 d P 4
Fe Fe 0.88462(7) 0.12966(2) 0.91206(8) 0.02226(19) Uani 1 1 d . .

loop_
_atom_site_aniso_label
_atom_site_aniso_U_11
_atom_site_aniso_U_22
_atom_site_aniso_U_33
_atom_site_aniso_U_23
_atom_site_aniso_U_13
_atom_site_aniso_U_12
N1 0.029(3) 0.026(3) 0.026(2) 0.000(2) 0.015(2) 0.000(2)
N2 0.030(3) 0.026(3) 0.030(3) -0.002(2) 0.005(2) -0.002(2)
N3 0.042(3) 0.017(2) 0.030(3) -0.003(2) 0.020(2) -0.005(2)
N4 0.023(3) 0.028(3) 0.025(3) -0.009(2) 0.003(2) 0.000(2)
O1 0.029(2) 0.040(2) 0.031(2) 0.0114(18) 0.0169(19) 0.005(2)
O2 0.022(2) 0.036(2) 0.023(2) -0.0131(17) 0.0059(18) -0.0020(19)
O3 0.017(2) 0.0163(19) 0.038(2) -0.0027(17) 0.0123(18) -0.0007(17)
O4 0.017(2) 0.0184(19) 0.024(2) -0.0108(16) 0.0059(17) 0.0016(17)
O5 0.018(2) 0.0133(19) 0.024(2) -0.0048(15) 0.0030(17) -0.0007(17)
O6 0.026(2) 0.0154(19) 0.031(2) -0.0106(16) 0.0190(18) -0.0078(18)
O7 0.024(2) 0.019(2) 0.0240(19) -0.0009(16) 0.0135(18) -0.0060(18)
O8 0.024(2) 0.030(2) 0.0153(18) -0.0026(16) 0.0091(17) 0.0023(19)
O9 0.027(2) 0.025(2) 0.0173(19) -0.0006(15) 0.0140(17) 0.0020(18)
O10 0.024(2) 0.024(2) 0.0150(18) -0.0013(15) 0.0145(17) -0.0098(17)
O11 0.024(2) 0.0126(19) 0.0172(19) 0.0062(15) -0.0010(17) 0.0030(17)
O12 0.023(2) 0.0121(18) 0.031(2) 0.0078(16) 0.0148(19) 0.0049(17)
O13 0.021(2) 0.0127(19) 0.0222(19) -0.0046(15) 0.0021(17) 0.0028(17)
O14 0.024(2) 0.0146(19) 0.029(2) -0.0134(16) 0.0166(18) -0.0100(17)
Cl1 0.0321(9) 0.0297(8) 0.0316(8) -0.0040(7) 0.0120(7) -0.0047(7)
Cl2 0.0315(9) 0.0267(8) 0.0373(9) -0.0017(7) 0.0048(7) -0.0041(7)
Cl3 0.0446(11) 0.0286(8) 0.0441(9) 0.0066(7) 0.0177(8) 0.0096(8)
Cr1 0.0241(5) 0.0087(4) 0.0166(4) 0.0007(4) 0.0109(4) 0.0006(4)
Mn1 0.0241(5) 0.0087(4) 0.0166(4) 0.0007(4) 0.0109(4) 0.0006(4)
Cr2 0.0248(5) 0.0093(4) 0.0146(4) -0.0008(3) 0.0106(4) 0.0006(4)
Mn2 0.0248(5) 0.0093(4) 0.0146(4) -0.0008(3) 0.0106(4) 0.0006(4)
Fe 0.0229(5) 0.0194(4) 0.0245(4) -0.0009(4) 0.0085(4) 0.0011(4)

loop_
_atom_type_symbol
_atom_type_description
_atom_type_scat_dispersion_real
_atom_type_scat_dispersion_imag
_atom_type_scat_source
C C 0.0033 0.0016 'International Tables Vol C Tables 4.2.6.8 and 6.1.1.4'
H H 0.0000 0.0000 'International Tables Vol C Tables 4.2.6.8 and 6.1.1.4'
N N 0.0061 0.0033 'International Tables Vol C Tables 4.2.6.8 and 6.1.1.4'
O O 0.0106 0.0060 'International Tables Vol C Tables 4.2.6.8 and 6.1.1.4'
Cl Cl 0.1484 0.1585 'International Tables Vol C Tables 4.2.6.8 and 6.1.1.4'
Cr Cr 0.3209 0.6236 'International Tables Vol C Tables 4.2.6.8 and 6.1.1.4'
Mn Mn 0.3368 0.7283 'International Tables Vol C Tables 4.2.6.8 and 6.1.1.4'
Fe Fe 0.3463 0.8444 'International Tables Vol C Tables 4.2.6.8 and 6.1.1.4'

loop_
_geom_angle_atom_site_label_1
_geom_angle_atom_site_label_2
_geom_angle_atom_site_label_3
_geom_angle
_geom_angle_site_symmetry_1
_geom_angle_site_symmetry_3
O1 C1 C2 117.0(5) . .
O1 C1 C6 124.2(5) . .
C2 C1 C6 118.8(5) . .
C3 C2 C1 120.8(5) . .
C3 C2 H2 119.6 . .
C1 C2 H2 119.6 . .
C4 C3 C2 120.0(5) . .
C4 C3 H3 120.0 . .
C2 C3 H3 120.0 . .
C3 C4 C5 119.6(5) . .
C3 C4 H4 120.2 . .
C5 C4 H4 120.2 . .
C4 C5 C6 120.9(5) . .
C4 C5 H5 119.5 . .
C6 C5 H5 119.5 . .
C5 C6 C1 119.7(5) . .
C5 C6 C7 117.5(5) . .
C1 C6 C7 122.8(5) . .
N1 C7 C6 124.4(5) . .
N1 C7 H7 117.8 . .
C6 C7 H7 117.8 . .
N1 C8 C9 108.2(4) . .
N1 C8 H8A 110.1 . .
C9 C8 H8A 110.1 . .
N1 C8 H8B 110.1 . .
C9 C8 H8B 110.1 . .
H8A C8 H8B 108.4 . .
N2 C9 C8 110.1(4) . .
N2 C9 H9A 109.6 . .
C8 C9 H9A 109.6 . .
N2 C9 H9B 109.6 . .
C8 C9 H9B 109.6 . .
H9A C9 H9B 108.2 . .
C11 C10 N2 111.9(4) . .
C11 C10 H10A 109.2 . .
N2 C10 H10A 109.2 . .
C11 C10 H10B 109.2 . .
N2 C10 H10B 109.2 . .
H10A C10 H10B 107.9 . .
C10 C11 N3 110.8(4) . .
C10 C11 H11A 109.5 . .
N3 C11 H11A 109.5 . .
C10 C11 H11B 109.5 . .
N3 C11 H11B 109.5 . .
H11A C11 H11B 108.1 . .
N3 C12 C13 110.8(5) . .
N3 C12 H12A 109.5 . .
C13 C12 H12A 109.5 . .
N3 C12 H12B 109.5 . .
C13 C12 H12B 109.5 . .
H12A C12 H12B 108.1 . .
N4 C13 C12 106.8(5) . .
N4 C13 H13A 110.4 . .
C12 C13 H13A 110.4 . .
N4 C13 H13B 110.4 . .
C12 C13 H13B 110.4 . .
H13A C13 H13B 108.6 . .
N4 C14 C15 126.4(5) . .
N4 C14 H14 116.8 . .
C15 C14 H14 116.8 . .
C16 C15 C14 119.3(5) . .
C16 C15 C20 119.4(5) . .
C14 C15 C20 121.2(4) . .
C17 C16 C15 121.0(5) . .
C17 C16 H16 119.5 . .
C15 C16 H16 119.5 . .
C18 C17 C16 119.0(5) . .
C18 C17 H17 120.5 . .
C16 C17 H17 120.5 . .
C17 C18 C19 121.3(5) . .
C17 C18 H18 119.3 . .
C19 C18 H18 119.3 . .
C18 C19 C20 120.9(5) . .
C18 C19 H19 119.6 . .
C20 C19 H19 119.6 . .
O2 C20 C19 117.5(5) . .
O2 C20 C15 124.2(5) . .
C19 C20 C15 118.3(5) . .
O3 C21 O5 125.6(5) . .
O3 C21 C22 117.3(4) . .
O5 C21 C22 117.1(4) . .
O4 C22 O6 127.4(5) . .
O4 C22 C21 116.5(4) . .
O6 C22 C21 116.1(4) . .
O7 C23 O9 127.5(5) . .
O7 C23 C24 116.1(4) . .
O9 C23 C24 116.4(4) . .
O8 C24 O10 125.9(5) . .
O8 C24 C23 117.5(4) . .
O10 C24 C23 116.5(4) . .
O12 C25 O11 126.6(4) . .
O12 C25 C25 117.3(5) . 3_657
O11 C25 C25 116.2(6) . 3_657
O14 C26 O13 126.1(4) . .
O14 C26 C26 118.1(5) . 3_658
O13 C26 C26 115.8(6) . 3_658
C7 N1 C8 118.8(4) . .
C7 N1 Fe 125.6(3) . .
C8 N1 Fe 115.2(3) . .
C10 N2 C9 117.6(4) . .
C10 N2 Fe 109.7(3) . .
C9 N2 Fe 106.7(3) . .
C10 N2 H2A 107.5 . .
C9 N2 H2A 107.5 . .
Fe N2 H2A 107.5 . .
C12 N3 C11 118.9(4) . .
C12 N3 Fe 107.8(3) . .
C11 N3 Fe 109.5(3) . .
C12 N3 H3A 106.7 . .
C11 N3 H3A 106.7 . .
Fe N3 H3A 106.7 . .
C14 N4 C13 118.7(5) . .
C14 N4 Fe 124.9(4) . .
C13 N4 Fe 115.6(3) . .
C1 O1 Fe 126.8(3) . .
C20 O2 Fe 127.0(3) . .
C21 O3 Mn1 112.4(3) . 4_565
C21 O3 Cr1 112.4(3) . 4_565
Mn1 O3 Cr1 0.00(5) 4_565 4_565
C22 O4 Mn1 113.9(3) . 4_565
C22 O4 Cr1 113.9(3) . 4_565
Mn1 O4 Cr1 0.00(4) 4_565 4_565
C21 O5 Cr1 113.1(3) . .
C22 O6 Cr1 114.0(3) . .
C23 O7 Cr1 113.4(3) . .
C24 O8 Cr1 112.5(3) . .
C23 O9 Cr2 114.0(3) . .
C24 O10 Cr2 113.5(3) . .
C25 O11 Cr2 113.2(3) . .
C25 O12 Mn2 112.8(3) . 3_657
C25 O12 Cr2 112.8(3) . 3_657
Mn2 O12 Cr2 0.00(6) 3_657 3_657
C26 O13 Cr2 113.8(3) . .
C26 O14 Mn2 112.9(3) . 3_658
C26 O14 Cr2 112.9(3) . 3_658
Mn2 O14 Cr2 0.00(2) 3_658 3_658
Cl3 C1S Cl1 110.4(3) . .
Cl3 C1S Cl2 110.3(3) . .
Cl1 C1S Cl2 111.1(3) . .
Cl3 C1S H1S 108.3 . .
Cl1 C1S H1S 108.3 . .
Cl2 C1S H1S 108.3 . .
O4 Cr1 O7 170.54(12) 4_566 .
O4 Cr1 O6 94.89(12) 4_566 .
O7 Cr1 O6 94.25(12) . .
O4 Cr1 O8 96.63(13) 4_566 .
O7 Cr1 O8 80.01(13) . .
O6 Cr1 O8 95.85(12) . .
O4 Cr1 O5 94.55(12) 4_566 .
O7 Cr1 O5 89.50(12) . .
O6 Cr1 O5 79.54(12) . .
O8 Cr1 O5 168.24(12) . .
O4 Cr1 O3 79.77(12) 4_566 4_566
O7 Cr1 O3 91.35(12) . 4_566
O6 Cr1 O3 172.30(12) . 4_566
O8 Cr1 O3 90.32(12) . 4_566
O5 Cr1 O3 95.25(12) . 4_566
O11 Cr2 O12 80.46(12) . 3_657
O11 Cr2 O10 168.86(11) . .
O12 Cr2 O10 91.84(12) 3_657 .
O11 Cr2 O9 92.57(13) . .
O12 Cr2 O9 91.62(12) 3_657 .
O10 Cr2 O9 79.53(13) . .
O11 Cr2 O13 94.85(12) . .
O12 Cr2 O13 96.02(12) 3_657 .
O10 Cr2 O13 93.95(12) . .
O9 Cr2 O13 170.13(12) . .
O11 Cr2 O14 93.81(12) . 3_658
O12 Cr2 O14 172.39(12) 3_657 3_658
O10 Cr2 O14 94.51(12) . 3_658
O9 Cr2 O14 93.66(12) . 3_658
O13 Cr2 O14 79.39(12) . 3_658
O1 Fe O2 98.80(14) . .
O1 Fe N4 86.19(16) . .
O2 Fe N4 92.25(16) . .
O1 Fe N1 93.04(16) . .
O2 Fe N1 86.87(16) . .
N4 Fe N1 178.72(16) . .
O1 Fe N3 88.82(15) . .
O2 Fe N3 170.75(15) . .
N4 Fe N3 82.98(16) . .
N1 Fe N3 98.03(16) . .
O1 Fe N2 171.86(15) . .
O2 Fe N2 88.74(15) . .
N4 Fe N2 96.65(17) . .
N1 Fe N2 84.25(17) . .
N3 Fe N2 83.97(15) . .

loop_
_geom_bond_atom_site_label_1
_geom_bond_atom_site_label_2
_geom_bond_distance
_geom_bond_site_symmetry_2
C1 O1 1.331(6) .
C1 C2 1.399(6) .
C1 C6 1.406(7) .
C2 C3 1.398(6) .
C2 H2 0.9500 .
C3 C4 1.387(7) .
C3 H3 0.9500 .
C4 C5 1.387(6) .
C4 H4 0.9500 .
C5 C6 1.400(6) .
C5 H5 0.9500 .
C6 C7 1.432(6) .
C7 N1 1.291(5) .
C7 H7 0.9500 .
C8 N1 1.448(5) .
C8 C9 1.513(6) .
C8 H8A 0.9900 .
C8 H8B 0.9900 .
C9 N2 1.488(6) .
C9 H9A 0.9900 .
C9 H9B 0.9900 .
C10 C11 1.446(6) .
C10 N2 1.477(5) .
C10 H10A 0.9900 .
C10 H10B 0.9900 .
C11 N3 1.492(5) .
C11 H11A 0.9900 .
C11 H11B 0.9900 .
C12 N3 1.468(6) .
C12 C13 1.481(6) .
C12 H12A 0.9900 .
C12 H12B 0.9900 .
C13 N4 1.470(6) .
C13 H13A 0.9900 .
C13 H13B 0.9900 .
C14 N4 1.273(5) .
C14 C15 1.415(6) .
C14 H14 0.9500 .
C15 C16 1.405(6) .
C15 C20 1.423(7) .
C16 C17 1.394(6) .
C16 H16 0.9500 .
C17 C18 1.377(7) .
C17 H17 0.9500 .
C18 C19 1.389(6) .
C18 H18 0.9500 .
C19 C20 1.396(6) .
C19 H19 0.9500 .
C20 O2 1.320(5) .
C21 O3 1.251(5) .
C21 O5 1.257(4) .
C21 C22 1.536(6) .
C22 O4 1.251(5) .
C22 O6 1.257(5) .
C23 O7 1.246(5) .
C23 O9 1.250(5) .
C23 C24 1.546(6) .
C24 O8 1.246(5) .
C24 O10 1.262(5) .
C25 O12 1.248(5) .
C25 O11 1.261(5) .
C25 C25 1.545(9) 3_657
C26 O14 1.245(5) .
C26 O13 1.256(5) .
C26 C26 1.532(9) 3_658
N1 Fe 1.939(4) .
N2 Fe 2.036(4) .
N2 H2A 0.9300 .
N3 Fe 2.027(4) .
N3 H3A 0.9300 .
N4 Fe 1.938(4) .
O1 Fe 1.858(3) .
O2 Fe 1.871(3) .
O3 Mn1 2.096(3) 4_565
O3 Cr1 2.096(3) 4_565
O4 Mn1 2.066(3) 4_565
O4 Cr1 2.066(3) 4_565
O5 Cr1 2.085(3) .
O6 Cr1 2.075(3) .
O7 Cr1 2.074(3) .
O8 Cr1 2.082(3) .
O9 Cr2 2.086(3) .
O10 Cr2 2.081(3) .
O11 Cr2 2.065(3) .
O12 Mn2 2.073(3) 3_657
O12 Cr2 2.073(3) 3_657
O13 Cr2 2.086(3) .
O14 Mn2 2.086(3) 3_658
O14 Cr2 2.086(3) 3_658
C1S Cl3 1.742(5) .
C1S Cl1 1.758(5) .
C1S Cl2 1.765(5) .
C1S H1S 1.0000 .
Cr1 O4 2.066(3) 4_566
Cr1 O3 2.096(3) 4_566
Cr2 O12 2.073(3) 3_657
Cr2 O14 2.086(3) 3_658
